data_2203820
loop_
_publ_author_name
'Vr\'abel, Viktor'
'Ko\<z\'i\<sek, Jozef'
'Langer, Vratislav'
'Marchal\'in, \<Stefan'

_publ_section_title
;
 2,4,4a,5,6,7,9,9a-Octahydrofuro[2,3-<i>f</i>]indolizin-7-one
;
_journal_issue 6
_journal_name_full 'Acta Crystallographica Section E'
_journal_page_first o932
_journal_page_last o933
_journal_paper_doi 10.1107/S1600536804005483
_journal_volume 60
_journal_year 2004
_chemical_formula_iupac 'C10 H13 N O2'
_chemical_formula_moiety 'C10 H13 N O2'
_chemical_formula_sum 'C10 H13 N O2'
_chemical_formula_weight 179.21
_chemical_name_systematic
;
2,4,4a,5,6,7,9,9a-Octahydrofuro[2,3-f]indolizin-7-one
;
_space_group_IT_number 19
_symmetry_cell_setting orthorhombic
_symmetry_space_group_name_Hall 'P 2ac 2ab'
_symmetry_space_group_name_H-M 'P 21 21 21'
_atom_sites_solution_hydrogens geom
_atom_sites_solution_primary direct
_atom_sites_solution_secondary difmap
_cell_angle_alpha 90.00
_cell_angle_beta 90.00
_cell_angle_gamma 90.00
_cell_formula_units_Z 4
_cell_length_a 6.6561(2)
_cell_length_b 11.1986(3)
_cell_length_c 11.8739(3)
_cell_measurement_reflns_used 8192
_cell_measurement_temperature 183(2)
_cell_measurement_theta_max 31.27
_cell_measurement_theta_min 3.48
_cell_volume 885.07(4)
_computing_cell_refinement SMART
_computing_data_collection 'SMART (Siemens, 1995)'
_computing_data_reduction 'SAINT (Siemens, 1995) and SADABS (Sheldrick, 2002)'
_computing_molecular_graphics 'ORTEPII (Johnson, 1976)'
_computing_publication_material SHELXS97
_computing_structure_refinement 'SHELXL97 (Sheldrick, 1997)'
_computing_structure_solution 'Bruker, SHELXTL'
_diffrn_ambient_temperature 183(2)
_diffrn_measured_fraction_theta_full 0.977
_diffrn_measured_fraction_theta_max 0.977
_diffrn_measurement_device_type 'Siemens SMART CCD'
_diffrn_measurement_method \w
_diffrn_radiation_monochromator graphite
_diffrn_radiation_source 'fine-focus sealed tube'
_diffrn_radiation_type MoK\a
_diffrn_radiation_wavelength 0.71073
_diffrn_reflns_av_R_equivalents 0.036
_diffrn_reflns_av_sigmaI/netI 0.020
_diffrn_reflns_limit_h_max 10
_diffrn_reflns_limit_h_min -10
_diffrn_reflns_limit_k_max 17
_diffrn_reflns_limit_k_min -17
_diffrn_reflns_limit_l_max 17
_diffrn_reflns_limit_l_min -17
_diffrn_reflns_number 15853
_diffrn_reflns_theta_full 32.87
_diffrn_reflns_theta_max 32.9
_diffrn_reflns_theta_min 2.5
_diffrn_standards_decay_% 0
_diffrn_standards_number 0
_exptl_absorpt_coefficient_mu 0.09
_exptl_absorpt_correction_T_max 0.991
_exptl_absorpt_correction_T_min 0.976
_exptl_absorpt_correction_type multi-scan
_exptl_absorpt_process_details '(SADABS; Sheldrick, 2002)'
_exptl_crystal_colour colorless
_exptl_crystal_density_diffrn 1.345
_exptl_crystal_density_method 'not measured'
_exptl_crystal_description block
_exptl_crystal_F_000 384
_exptl_crystal_size_max 0.26
_exptl_crystal_size_mid 0.25
_exptl_crystal_size_min 0.10
_refine_diff_density_max 0.29
_refine_diff_density_min -0.25
_refine_ls_abs_structure_details 'Flack (1983)'
_refine_ls_abs_structure_Flack 0(10)
_refine_ls_extinction_method none
_refine_ls_goodness_of_fit_ref 1.03
_refine_ls_hydrogen_treatment constr
_refine_ls_matrix_type full
_refine_ls_number_parameters 118
_refine_ls_number_reflns 1854
_refine_ls_number_restraints 0
_refine_ls_restrained_S_all 1.03
_refine_ls_R_factor_all 0.051
_refine_ls_R_factor_gt 0.041
_refine_ls_shift/su_max 0.010
_refine_ls_shift/su_mean 0.003
_refine_ls_structure_factor_coef Fsqd
_refine_ls_weighting_details 'calc w = 1/[\s^2^(Fo^2^)+(0.0663P)^2^+0.14P] where P = (Fo^2^+2Fc^2^)/3'
_refine_ls_weighting_scheme calc
_refine_ls_wR_factor_gt 0.107
_refine_ls_wR_factor_ref 0.115
_reflns_number_gt 1611
_reflns_number_total 1854
_reflns_threshold_expression F^2^>2\s(F^2^)
_cod_data_source_file wk6013.cif
_cod_data_source_block I
_cod_database_code 2203820
_cod_database_fobs_code 2203820

loop_
_symmetry_equiv_pos_as_xyz
'x, y, z'
'-x+1/2, -y, z+1/2'
'x+1/2, -y+1/2, -z'
'-x, y+1/2, -z+1/2'

loop_
_atom_site_label
_atom_site_fract_x
_atom_site_fract_y
_atom_site_fract_z
_atom_site_U_iso_or_equiv
_atom_site_adp_type
_atom_site_calc_flag
_atom_site_refinement_flags
_atom_site_occupancy
_atom_site_type_symbol
O1 0.39618(18) 0.75038(11) 0.11274(10) 0.0327(3) Uani d . 1 O
C2 0.2399(3) 0.66340(17) 0.09652(14) 0.0327(3) Uani d . 1 C
H2A 0.2503 0.6266 0.0209 0.039 Uiso calc R 1 H
H2B 0.1058 0.7009 0.1041 0.039 Uiso calc R 1 H
C3 0.2716(2) 0.57184(14) 0.18662(14) 0.0301(3) Uani d . 1 C
H3 0.1990 0.4992 0.1932 0.036 Uiso calc R 1 H
C4 0.4170(2) 0.60737(13) 0.25620(12) 0.0254(3) Uani d . 1 C
C5 0.5189(3) 0.54894(13) 0.35435(13) 0.0285(3) Uani d . 1 C
H5A 0.4660 0.4671 0.3650 0.034 Uiso calc R 1 H
H5B 0.4932 0.5952 0.4239 0.034 Uiso calc R 1 H
C6 0.7460(3) 0.54432(14) 0.33031(15) 0.0312(3) Uani d . 1 C
H6 0.7733 0.4854 0.2689 0.037 Uiso calc R 1 H
C7 0.8790(4) 0.51595(19) 0.4326(2) 0.0543(6) Uani d . 1 C
H7A 0.7971 0.4830 0.4949 0.065 Uiso calc R 1 H
H7B 0.9836 0.4569 0.4123 0.065 Uiso calc R 1 H
C8 0.9739(3) 0.63293(17) 0.46703(15) 0.0397(4) Uani d . 1 C
H8A 1.1192 0.6222 0.4816 0.048 Uiso calc R 1 H
H8B 0.9095 0.6643 0.5361 0.048 Uiso calc R 1 H
C9 0.9409(2) 0.71731(14) 0.36935(13) 0.0283(3) Uani d . 1 C
N10 0.8156(2) 0.66315(12) 0.29566(12) 0.0292(3) Uani d . 1 N
C11 0.7250(2) 0.72000(14) 0.19825(13) 0.0277(3) Uani d . 1 C
H11A 0.7551 0.6733 0.1295 0.033 Uiso calc R 1 H
H11B 0.7804 0.8014 0.1886 0.033 Uiso calc R 1 H
C12 0.4967(2) 0.72641(13) 0.21673(12) 0.0252(3) Uani d . 1 C
H12 0.4640 0.7898 0.2731 0.030 Uiso calc R 1 H
O13 1.0101(2) 0.81856(11) 0.35866(12) 0.0405(3) Uani d . 1 O

loop_
_atom_site_aniso_label
_atom_site_aniso_U_11
_atom_site_aniso_U_22
_atom_site_aniso_U_33
_atom_site_aniso_U_12
_atom_site_aniso_U_13
_atom_site_aniso_U_23
O1 0.0304(5) 0.0366(6) 0.0311(5) -0.0048(5) -0.0075(5) 0.0099(5)
C2 0.0237(7) 0.0409(8) 0.0336(7) -0.0018(7) -0.0036(6) 0.0028(7)
C3 0.0261(7) 0.0306(7) 0.0336(7) -0.0025(6) 0.0009(6) 0.0003(6)
C4 0.0258(6) 0.0239(6) 0.0265(6) 0.0000(5) 0.0030(5) 0.0005(5)
C5 0.0348(8) 0.0218(6) 0.0289(7) -0.0016(6) -0.0001(6) 0.0035(5)
C6 0.0338(8) 0.0219(6) 0.0380(8) -0.0007(6) -0.0077(7) 0.0038(6)
C7 0.0543(12) 0.0394(10) 0.0693(14) -0.0067(9) -0.0313(11) 0.0219(10)
C8 0.0494(11) 0.0383(9) 0.0314(7) 0.0006(8) -0.0111(8) 0.0015(6)
C9 0.0281(7) 0.0273(6) 0.0296(7) 0.0015(5) -0.0025(6) -0.0031(6)
N10 0.0290(6) 0.0240(5) 0.0346(7) -0.0020(5) -0.0081(5) 0.0043(5)
C11 0.0275(7) 0.0284(7) 0.0272(6) -0.0030(6) -0.0028(6) 0.0029(6)
C12 0.0286(6) 0.0230(6) 0.0239(6) 0.0008(5) -0.0015(5) 0.0014(5)
O13 0.0444(7) 0.0295(6) 0.0476(7) -0.0074(5) -0.0121(6) -0.0015(5)

loop_
_atom_type_symbol
_atom_type_description
_atom_type_scat_dispersion_real
_atom_type_scat_dispersion_imag
_atom_type_scat_source
C C 0.0033 0.0016 'International Tables Vol C Tables 4.2.6.8 and 6.1.1.4'
H H 0.0000 0.0000 'International Tables Vol C Tables 4.2.6.8 and 6.1.1.4'
N N 0.0061 0.0033 'International Tables Vol C Tables 4.2.6.8 and 6.1.1.4'
O O 0.0106 0.0060 'International Tables Vol C Tables 4.2.6.8 and 6.1.1.4'

loop_
_geom_angle_atom_site_label_1
_geom_angle_atom_site_label_2
_geom_angle_atom_site_label_3
_geom_angle
_geom_angle_publ_flag
C12 O1 C2 109.09(11) ?
O1 C2 C3 105.43(13) ?
O1 C2 H2A 110.7 ?
C3 C2 H2A 110.7 ?
O1 C2 H2B 110.7 ?
C3 C2 H2B 110.7 ?
H2A C2 H2B 108.8 ?
C4 C3 C2 109.94(14) ?
C4 C3 H3 125.0 ?
C2 C3 H3 125.0 ?
C3 C4 C5 132.86(14) yes
C3 C4 C12 109.04(13) ?
C5 C4 C12 117.89(13) yes
C4 C5 C6 108.37(13) ?
C4 C5 H5A 110.0 ?
C6 C5 H5A 110.0 ?
C4 C5 H5B 110.0 ?
C6 C5 H5B 110.0 ?
H5A C5 H5B 108.4 ?
N10 C6 C7 103.16(14) ?
N10 C6 C5 109.34(13) ?
C7 C6 C5 115.22(17) yes
N10 C6 H6 109.6 ?
C7 C6 H6 109.6 ?
C5 C6 H6 109.6 ?
C8 C7 C6 106.00(14) ?
C8 C7 H7A 110.5 ?
C6 C7 H7A 110.5 ?
C8 C7 H7B 110.5 ?
C6 C7 H7B 110.5 ?
H7A C7 H7B 108.7 ?
C7 C8 C9 105.88(15) ?
C7 C8 H8A 110.6 ?
C9 C8 H8A 110.6 ?
C7 C8 H8B 110.6 ?
C9 C8 H8B 110.6 ?
H8A C8 H8B 108.7 ?
O13 C9 N10 125.26(15) yes
O13 C9 C8 126.93(15) ?
N10 C9 C8 107.78(14) ?
C9 N10 C11 125.09(13) yes
C9 N10 C6 114.81(13) ?
C11 N10 C6 119.36(13) yes
N10 C11 C12 108.50(12) ?
N10 C11 H11A 110.0 ?
C12 C11 H11A 110.0 ?
N10 C11 H11B 110.0 ?
C12 C11 H11B 110.0 ?
H11A C11 H11B 108.4 ?
O1 C12 C4 105.64(12) ?
O1 C12 C11 110.37(12) ?
C4 C12 C11 110.53(13) ?
O1 C12 H12 110.1 ?
C4 C12 H12 110.1 ?
C11 C12 H12 110.1 ?

loop_
_geom_bond_atom_site_label_1
_geom_bond_atom_site_label_2
_geom_bond_distance
_geom_bond_publ_flag
O1 C12 1.4296(18) ?
O1 C2 1.438(2) ?
C2 C3 1.497(2) ?
C2 H2A 0.9900 ?
C2 H2B 0.9900 ?
C3 C4 1.333(2) yes
C3 H3 0.9500 ?
C4 C5 1.499(2) ?
C4 C12 1.509(2) ?
C5 C6 1.539(2) yes
C5 H5A 0.9900 ?
C5 H5B 0.9900 ?
C6 N10 1.468(2) yes
C6 C7 1.536(3) yes
C6 H6 1.0000 ?
C7 C8 1.511(3) ?
C7 H7A 0.9900 ?
C7 H7B 0.9900 ?
C8 C9 1.512(2) ?
C8 H8A 0.9900 ?
C8 H8B 0.9900 ?
C9 O13 1.230(2) yes
C9 N10 1.353(2) yes
N10 C11 1.451(2) ?
C11 C12 1.538(2) ?
C11 H11A 0.9900 ?
C11 H11B 0.9900 ?
C12 H12 1.0000 ?

loop_
_geom_torsion_atom_site_label_1
_geom_torsion_atom_site_label_2
_geom_torsion_atom_site_label_3
_geom_torsion_atom_site_label_4
_geom_torsion
_geom_torsion_publ_flag
C12 O1 C2 C3 -9.32(17) ?
O1 C2 C3 C4 6.16(19) yes
C2 C3 C4 C5 -175.19(16) ?
C2 C3 C4 C12 -0.70(18) ?
C3 C4 C5 C6 122.46(19) ?
C12 C4 C5 C6 -51.64(18) ?
C4 C5 C6 N10 50.02(17) ?
C4 C5 C6 C7 165.62(14) ?
N10 C6 C7 C8 14.8(2) ?
C5 C6 C7 C8 -104.2(2) ?
C6 C7 C8 C9 -14.6(2) ?
C7 C8 C9 O13 -173.1(2) ?
C7 C8 C9 N10 8.7(2) yes
O13 C9 N10 C11 -7.0(3) ?
C8 C9 N10 C11 171.29(15) ?
O13 C9 N10 C6 -177.09(17) ?
C8 C9 N10 C6 1.2(2) ?
C7 C6 N10 C9 -10.3(2) yes
C5 C6 N10 C9 112.80(16) ?
C7 C6 N10 C11 179.03(17) ?
C5 C6 N10 C11 -57.90(19) yes
C9 N10 C11 C12 -113.89(17) ?
C6 N10 C11 C12 55.77(19) ?
C2 O1 C12 C4 8.94(16) ?
C2 O1 C12 C11 128.43(14) yes
C3 C4 C12 O1 -5.06(17) ?
C5 C4 C12 O1 170.37(13) ?
C3 C4 C12 C11 -124.44(15) ?
C5 C4 C12 C11 50.99(17) ?
N10 C11 C12 O1 -163.97(12) ?
N10 C11 C12 C4 -47.48(16) yes

loop_
_cod_related_entry_id
_cod_related_entry_database
_cod_related_entry_code
1 ChemSpider 9427356
